data_7062748
loop_
_publ_author_name
'D&#x2019;Arcy, Kenneth'
'Sch\"afer, Tim'
'De Franco, Michele'
'Ricco, Raffaele'
'Gandin, Valentina'
'Sanz Miguel, Pablo J.'
'Montagner, Diego'

_publ_section_title
;
 Unusual tellurium(iv) mediated cyclisation diols into dihydroxazoles with
 potential anticancer activity
;
_journal_issue 39
_journal_name_full 'New Journal of Chemistry'
_journal_page_first 18485
_journal_page_last 18491
_journal_paper_doi 10.1039/D3NJ03186A
_journal_volume 47
_journal_year 2023
_chemical_formula_moiety '2(C14 H17 F3 N O), Cl6 Te'
_chemical_formula_sum 'C28 H34 Cl6 F6 N2 O2 Te'
_chemical_formula_weight 884.87
_space_group_crystal_system monoclinic
_space_group_IT_number 15
_space_group_name_Hall '-C 2yc'
_space_group_name_H-M_alt 'C 1 2/c 1'
_atom_sites_solution_hydrogens geom
_atom_sites_solution_primary direct
_atom_sites_solution_secondary 'Fourier Difference Synthesis'
_audit_creation_method SHELXL-2014/7
_audit_update_record
;
2023-07-03 deposited with the CCDC.	2023-09-21 downloaded from the CCDC.
;
_cell_angle_alpha 90
_cell_angle_beta 90.8384(12)
_cell_angle_gamma 90
_cell_formula_units_Z 4
_cell_length_a 19.5893(16)
_cell_length_b 7.4413(6)
_cell_length_c 23.8477(19)
_cell_measurement_reflns_used 9993
_cell_measurement_temperature 100(2)
_cell_measurement_theta_max 30.12
_cell_measurement_theta_min 2.56
_cell_volume 3475.9(5)
_computing_cell_refinement 'Bruker SAINT'
_computing_data_collection 'Bruker APEX2'
_computing_data_reduction 'Bruker SAINT'
_computing_molecular_graphics 'Bruker SHELXTL'
_computing_publication_material 'Bruker SHELXTL'
_computing_structure_refinement 'SHELXL-2014 (Sheldrick 2014)'
_computing_structure_solution 'SHELXS-97 (Sheldrick 2008)'
_diffrn_ambient_temperature 100(2)
_diffrn_measured_fraction_theta_full 1.000
_diffrn_measured_fraction_theta_max 0.935
_diffrn_measurement_device_type 'Bruker APEX-II CCD'
_diffrn_measurement_method '\f and \w scans'
_diffrn_radiation_type MoK\a
_diffrn_radiation_wavelength 0.71073
_diffrn_reflns_av_R_equivalents 0.0188
_diffrn_reflns_av_unetI/netI 0.0174
_diffrn_reflns_Laue_measured_fraction_full 1.000
_diffrn_reflns_Laue_measured_fraction_max 0.935
_diffrn_reflns_limit_h_max 26
_diffrn_reflns_limit_h_min -25
_diffrn_reflns_limit_k_max 10
_diffrn_reflns_limit_k_min -10
_diffrn_reflns_limit_l_max 32
_diffrn_reflns_limit_l_min -33
_diffrn_reflns_number 19515
_diffrn_reflns_point_group_measured_fraction_full 1.000
_diffrn_reflns_point_group_measured_fraction_max 0.935
_diffrn_reflns_theta_full 25.000
_diffrn_reflns_theta_max 30.196
_diffrn_reflns_theta_min 1.708
_exptl_absorpt_coefficient_mu 1.379
_exptl_absorpt_correction_T_max 0.871
_exptl_absorpt_correction_T_min 0.784
_exptl_absorpt_correction_type multi-scan
_exptl_absorpt_process_details sadabs
_exptl_crystal_colour yellow
_exptl_crystal_density_diffrn 1.691
_exptl_crystal_description prisms
_exptl_crystal_F_000 1760
_exptl_crystal_size_max 0.300
_exptl_crystal_size_mid 0.150
_exptl_crystal_size_min 0.100
_refine_diff_density_max 0.550
_refine_diff_density_min -0.361
_refine_diff_density_rms 0.064
_refine_ls_extinction_method none
_refine_ls_goodness_of_fit_ref 1.036
_refine_ls_hydrogen_treatment constr
_refine_ls_matrix_type full
_refine_ls_number_parameters 208
_refine_ls_number_reflns 4829
_refine_ls_number_restraints 0
_refine_ls_restrained_S_all 1.036
_refine_ls_R_factor_all 0.0219
_refine_ls_R_factor_gt 0.0198
_refine_ls_shift/su_max 0.001
_refine_ls_shift/su_mean 0.000
_refine_ls_structure_factor_coef Fsqd
_refine_ls_weighting_details 'w=1/[\s^2^(Fo^2^)+(0.0248P)^2^+3.1091P] where P=(Fo^2^+2Fc^2^)/3'
_refine_ls_weighting_scheme calc
_refine_ls_wR_factor_gt 0.0478
_refine_ls_wR_factor_ref 0.0487
_reflns_Friedel_coverage 0.000
_reflns_number_gt 4499
_reflns_number_total 4829
_reflns_threshold_expression 'I > 2\s(I)'
_cod_data_source_file d3nj03186a2.cif
_cod_data_source_block 1
_cod_depositor_comments
;
The following automatic conversions were performed:

data item '_atom_sites_solution_primary' value 'Direct methods' was
changed to 'direct'.

Automatic conversion script
Id: cif_fix_values 8170 2020-07-09 18:12:32Z antanas 

 Adding full bibliography for 7062748--7062750.cif.
;
_cod_original_sg_symbol_H-M 'C 2/c'
_cod_database_code 7062748
_shelx_shelxl_version_number 2014/7
_shelx_space_group_comment
;
The symmetry employed for this shelxl refinement is uniquely defined
by the following loop, which should always be used as a source of
symmetry information in preference to the above space-group names.
They are only intended as comments.
;
_shelx_estimated_absorpt_t_min 0.682
_shelx_estimated_absorpt_t_max 0.874

loop_
_space_group_symop_operation_xyz
'x, y, z'
'-x, y, -z+1/2'
'x+1/2, y+1/2, z'
'-x+1/2, y+1/2, -z+1/2'
'-x, -y, -z'
'x, -y, z-1/2'
'-x+1/2, -y+1/2, -z'
'x+1/2, -y+1/2, z-1/2'

loop_
_atom_site_label
_atom_site_type_symbol
_atom_site_fract_x
_atom_site_fract_y
_atom_site_fract_z
_atom_site_U_iso_or_equiv
_atom_site_adp_type
_atom_site_occupancy
_atom_site_site_symmetry_order
_atom_site_calc_flag
_atom_site_refinement_flags_posn
_atom_site_refinement_flags_adp
_atom_site_refinement_flags_occupancy
_atom_site_disorder_assembly
_atom_site_disorder_group
Te1 Te 0.5000 0.81564(2) 0.2500 0.01095(4) Uani 1 2 d S T P . .
Cl1 Cl 0.58355(2) 1.04848(5) 0.22618(2) 0.02506(8) Uani 1 1 d . . . . .
Cl2 Cl 0.45447(2) 0.81399(5) 0.14999(2) 0.02540(8) Uani 1 1 d . . . . .
Cl3 Cl 0.40972(2) 0.56332(4) 0.27317(2) 0.01776(7) Uani 1 1 d . . . . .
O1 O 0.32644(5) 0.24369(13) 0.07950(4) 0.01391(18) Uani 1 1 d . . . . .
C2 C 0.26640(7) 0.23091(18) 0.11805(5) 0.0130(2) Uani 1 1 d . . . . .
C3 C 0.28754(6) 0.36548(17) 0.16506(5) 0.0123(2) Uani 1 1 d . . . . .
N4 N 0.36325(6) 0.35351(15) 0.15937(5) 0.0131(2) Uani 1 1 d . . . . .
H4 H 0.3930 0.3807 0.1861 0.016 Uiso 1 1 calc R U . . .
C5 C 0.37911(7) 0.29760(16) 0.10981(5) 0.0124(2) Uani 1 1 d . . . . .
C6 C 0.20318(7) 0.2800(2) 0.08425(6) 0.0203(3) Uani 1 1 d . . . . .
H61 H 0.1636 0.2830 0.1089 0.030 Uiso 1 1 calc R U . . .
H62 H 0.1955 0.1902 0.0548 0.030 Uiso 1 1 calc R U . . .
H63 H 0.2094 0.3985 0.0672 0.030 Uiso 1 1 calc R U . . .
C7 C 0.26509(7) 0.03610(18) 0.13695(6) 0.0174(3) Uani 1 1 d . . . . .
H71 H 0.2254 0.0161 0.1606 0.026 Uiso 1 1 calc R U . . .
H72 H 0.3069 0.0090 0.1584 0.026 Uiso 1 1 calc R U . . .
H73 H 0.2622 -0.0425 0.1040 0.026 Uiso 1 1 calc R U . . .
C8 C 0.26798(7) 0.56051(18) 0.15269(6) 0.0164(3) Uani 1 1 d . . . . .
H81 H 0.2185 0.5748 0.1560 0.025 Uiso 1 1 calc R U . . .
H82 H 0.2817 0.5918 0.1146 0.025 Uiso 1 1 calc R U . . .
H83 H 0.2912 0.6399 0.1796 0.025 Uiso 1 1 calc R U . . .
C9 C 0.26529(7) 0.30946(18) 0.22324(5) 0.0150(2) Uani 1 1 d . . . . .
H91 H 0.2154 0.3008 0.2239 0.022 Uiso 1 1 calc R U . . .
H92 H 0.2808 0.3991 0.2507 0.022 Uiso 1 1 calc R U . . .
H93 H 0.2853 0.1924 0.2326 0.022 Uiso 1 1 calc R U . . .
C10 C 0.44694(7) 0.29097(17) 0.08496(5) 0.0127(2) Uani 1 1 d . . . . .
C11 C 0.45187(7) 0.24612(19) 0.02815(6) 0.0160(3) Uani 1 1 d . . . . .
H11 H 0.4119 0.2207 0.0066 0.019 Uiso 1 1 calc R U . . .
C12 C 0.51544(7) 0.23902(19) 0.00355(6) 0.0163(3) Uani 1 1 d . . . . .
H12 H 0.5194 0.2099 -0.0351 0.020 Uiso 1 1 calc R U . . .
C13 C 0.57343(7) 0.27505(17) 0.03614(5) 0.0137(2) Uani 1 1 d . . . . .
C14 C 0.56878(7) 0.32031(19) 0.09243(6) 0.0183(3) Uani 1 1 d . . . . .
H14 H 0.6089 0.3451 0.1139 0.022 Uiso 1 1 calc R U . . .
C15 C 0.50498(7) 0.32908(19) 0.11719(6) 0.0177(3) Uani 1 1 d . . . . .
H15 H 0.5011 0.3607 0.1556 0.021 Uiso 1 1 calc R U . . .
C16 C 0.64183(7) 0.26706(18) 0.00866(6) 0.0149(2) Uani 1 1 d . . . . .
F17 F 0.64684(5) 0.13100(15) -0.02723(5) 0.0351(2) Uani 1 1 d . . . . .
F18 F 0.65561(5) 0.41720(14) -0.01991(4) 0.0358(3) Uani 1 1 d . . . . .
F19 F 0.69335(4) 0.24731(15) 0.04560(4) 0.0276(2) Uani 1 1 d . . . . .

loop_
_atom_site_aniso_label
_atom_site_aniso_U_11
_atom_site_aniso_U_22
_atom_site_aniso_U_33
_atom_site_aniso_U_23
_atom_site_aniso_U_13
_atom_site_aniso_U_12
Te1 0.01086(6) 0.01077(6) 0.01119(6) 0.000 -0.00103(4) 0.000
Cl1 0.02061(17) 0.01960(17) 0.0349(2) 0.00729(14) -0.00110(14) -0.00699(13)
Cl2 0.02767(19) 0.0351(2) 0.01332(15) 0.00191(13) -0.00439(13) 0.00144(14)
Cl3 0.01619(15) 0.01844(15) 0.01861(15) 0.00262(12) -0.00110(12) -0.00415(11)
O1 0.0135(4) 0.0165(4) 0.0118(4) -0.0012(3) 0.0015(3) -0.0021(3)
C2 0.0123(6) 0.0146(6) 0.0121(6) -0.0002(4) 0.0026(4) -0.0006(4)
C3 0.0117(6) 0.0121(6) 0.0132(6) -0.0012(4) 0.0017(4) 0.0002(4)
N4 0.0120(5) 0.0148(5) 0.0126(5) -0.0014(4) 0.0008(4) -0.0010(4)
C5 0.0147(6) 0.0096(5) 0.0129(6) 0.0010(4) 0.0012(5) 0.0001(4)
C6 0.0164(7) 0.0241(7) 0.0204(7) -0.0021(5) -0.0031(5) -0.0001(5)
C7 0.0207(7) 0.0133(6) 0.0183(6) -0.0014(5) 0.0031(5) -0.0034(5)
C8 0.0201(7) 0.0127(6) 0.0164(6) 0.0001(5) 0.0027(5) 0.0021(5)
C9 0.0157(6) 0.0169(6) 0.0124(6) 0.0004(5) 0.0032(5) -0.0008(5)
C10 0.0140(6) 0.0111(6) 0.0130(6) 0.0000(4) 0.0020(5) 0.0006(4)
C11 0.0151(6) 0.0193(6) 0.0136(6) -0.0027(5) -0.0003(5) -0.0004(5)
C12 0.0173(6) 0.0195(6) 0.0123(6) -0.0026(5) 0.0018(5) 0.0007(5)
C13 0.0147(6) 0.0123(6) 0.0141(6) 0.0010(4) 0.0029(5) 0.0007(4)
C14 0.0154(6) 0.0249(7) 0.0147(6) -0.0035(5) -0.0008(5) -0.0019(5)
C15 0.0170(6) 0.0240(7) 0.0122(6) -0.0031(5) 0.0016(5) -0.0011(5)
C16 0.0150(6) 0.0150(6) 0.0146(6) -0.0005(5) 0.0017(5) 0.0009(5)
F17 0.0208(5) 0.0417(6) 0.0430(6) -0.0280(5) 0.0118(4) -0.0041(4)
F18 0.0288(5) 0.0324(5) 0.0468(6) 0.0235(5) 0.0203(4) 0.0094(4)
F19 0.0148(4) 0.0465(6) 0.0214(4) 0.0011(4) -0.0005(3) 0.0038(4)

loop_
_atom_type_symbol
_atom_type_description
_atom_type_scat_dispersion_real
_atom_type_scat_dispersion_imag
_atom_type_scat_source
C C 0.0033 0.0016 'International Tables Vol C Tables 4.2.6.8 and 6.1.1.4'
H H 0.0000 0.0000 'International Tables Vol C Tables 4.2.6.8 and 6.1.1.4'
N N 0.0061 0.0033 'International Tables Vol C Tables 4.2.6.8 and 6.1.1.4'
O O 0.0106 0.0060 'International Tables Vol C Tables 4.2.6.8 and 6.1.1.4'
F F 0.0171 0.0103 'International Tables Vol C Tables 4.2.6.8 and 6.1.1.4'
Cl Cl 0.1484 0.1585 'International Tables Vol C Tables 4.2.6.8 and 6.1.1.4'
Te Te -0.5308 1.6751 'International Tables Vol C Tables 4.2.6.8 and 6.1.1.4'

loop_
_geom_angle_atom_site_label_1
_geom_angle_atom_site_label_2
_geom_angle_atom_site_label_3
_geom_angle
_geom_angle_site_symmetry_1
_geom_angle_site_symmetry_3
_geom_angle_publ_flag
Cl1 Te1 Cl1 90.25(2) . 2_655 ?
Cl1 Te1 Cl2 89.686(13) . 2_655 ?
Cl1 Te1 Cl2 90.705(13) 2_655 2_655 ?
Cl1 Te1 Cl2 90.704(13) . . ?
Cl1 Te1 Cl2 89.685(13) 2_655 . ?
Cl2 Te1 Cl2 179.447(19) 2_655 . ?
Cl1 Te1 Cl3 90.152(13) . 2_655 ?
Cl1 Te1 Cl3 178.689(11) 2_655 2_655 ?
Cl2 Te1 Cl3 88.050(12) 2_655 2_655 ?
Cl2 Te1 Cl3 91.557(12) . 2_655 ?
Cl1 Te1 Cl3 178.690(11) . . ?
Cl1 Te1 Cl3 90.150(14) 2_655 . ?
Cl2 Te1 Cl3 91.556(12) 2_655 . ?
Cl2 Te1 Cl3 88.051(12) . . ?
Cl3 Te1 Cl3 89.474(16) 2_655 . ?
C5 O1 C2 107.31(10) . . ?
O1 C2 C6 107.46(10) . . ?
O1 C2 C7 104.96(10) . . ?
C6 C2 C7 111.80(11) . . ?
O1 C2 C3 101.38(9) . . ?
C6 C2 C3 115.86(11) . . ?
C7 C2 C3 113.98(11) . . ?
N4 C3 C9 111.41(10) . . ?
N4 C3 C8 106.59(10) . . ?
C9 C3 C8 111.25(11) . . ?
N4 C3 C2 98.66(9) . . ?
C9 C3 C2 113.89(11) . . ?
C8 C3 C2 114.14(11) . . ?
C5 N4 C3 110.72(11) . . ?
C5 N4 H4 124.6 . . ?
C3 N4 H4 124.6 . . ?
N4 C5 O1 113.77(12) . . ?
N4 C5 C10 127.71(12) . . ?
O1 C5 C10 118.52(11) . . ?
C2 C6 H61 109.5 . . ?
C2 C6 H62 109.5 . . ?
H61 C6 H62 109.5 . . ?
C2 C6 H63 109.5 . . ?
H61 C6 H63 109.5 . . ?
H62 C6 H63 109.5 . . ?
C2 C7 H71 109.5 . . ?
C2 C7 H72 109.5 . . ?
H71 C7 H72 109.5 . . ?
C2 C7 H73 109.5 . . ?
H71 C7 H73 109.5 . . ?
H72 C7 H73 109.5 . . ?
C3 C8 H81 109.5 . . ?
C3 C8 H82 109.5 . . ?
H81 C8 H82 109.5 . . ?
C3 C8 H83 109.5 . . ?
H81 C8 H83 109.5 . . ?
H82 C8 H83 109.5 . . ?
C3 C9 H91 109.5 . . ?
C3 C9 H92 109.5 . . ?
H91 C9 H92 109.5 . . ?
C3 C9 H93 109.5 . . ?
H91 C9 H93 109.5 . . ?
H92 C9 H93 109.5 . . ?
C15 C10 C11 121.03(12) . . ?
C15 C10 C5 120.57(12) . . ?
C11 C10 C5 118.40(12) . . ?
C12 C11 C10 119.61(12) . . ?
C12 C11 H11 120.2 . . ?
C10 C11 H11 120.2 . . ?
C11 C12 C13 119.15(12) . . ?
C11 C12 H12 120.4 . . ?
C13 C12 H12 120.4 . . ?
C14 C13 C12 121.44(12) . . ?
C14 C13 C16 120.22(12) . . ?
C12 C13 C16 118.33(12) . . ?
C13 C14 C15 119.58(13) . . ?
C13 C14 H14 120.2 . . ?
C15 C14 H14 120.2 . . ?
C14 C15 C10 119.18(12) . . ?
C14 C15 H15 120.4 . . ?
C10 C15 H15 120.4 . . ?
F17 C16 F19 106.14(11) . . ?
F17 C16 F18 106.88(12) . . ?
F19 C16 F18 105.73(11) . . ?
F17 C16 C13 112.69(11) . . ?
F19 C16 C13 112.73(11) . . ?
F18 C16 C13 112.16(11) . . ?

loop_
_geom_bond_atom_site_label_1
_geom_bond_atom_site_label_2
_geom_bond_distance
_geom_bond_site_symmetry_2
_geom_bond_publ_flag
Te1 Cl1 2.4557(4) . ?
Te1 Cl1 2.4557(4) 2_655 ?
Te1 Cl2 2.5340(4) 2_655 ?
Te1 Cl2 2.5341(4) . ?
Te1 Cl3 2.6432(4) 2_655 ?
Te1 Cl3 2.6432(4) . ?
O1 C5 1.3138(16) . ?
O1 C2 1.5063(15) . ?
C2 C6 1.5125(19) . ?
C2 C7 1.5184(18) . ?
C2 C3 1.5548(18) . ?
C3 N4 1.4938(16) . ?
C3 C9 1.5189(17) . ?
C3 C8 1.5287(18) . ?
N4 C5 1.2953(17) . ?
N4 H4 0.8800 . ?
C5 C10 1.4636(18) . ?
C6 H61 0.9800 . ?
C6 H62 0.9800 . ?
C6 H63 0.9800 . ?
C7 H71 0.9800 . ?
C7 H72 0.9800 . ?
C7 H73 0.9800 . ?
C8 H81 0.9800 . ?
C8 H82 0.9800 . ?
C8 H83 0.9800 . ?
C9 H91 0.9800 . ?
C9 H92 0.9800 . ?
C9 H93 0.9800 . ?
C10 C15 1.3920(19) . ?
C10 C11 1.4001(18) . ?
C11 C12 1.3853(19) . ?
C11 H11 0.9500 . ?
C12 C13 1.3931(19) . ?
C12 H12 0.9500 . ?
C13 C14 1.3884(19) . ?
C13 C16 1.5013(18) . ?
C14 C15 1.3915(19) . ?
C14 H14 0.9500 . ?
C15 H15 0.9500 . ?
C16 F17 1.3304(16) . ?
C16 F19 1.3380(16) . ?
C16 F18 1.3382(16) . ?

loop_
_geom_torsion_atom_site_label_1
_geom_torsion_atom_site_label_2
_geom_torsion_atom_site_label_3
_geom_torsion_atom_site_label_4
_geom_torsion
_geom_torsion_site_symmetry_1
_geom_torsion_site_symmetry_2
_geom_torsion_site_symmetry_3
_geom_torsion_site_symmetry_4
_geom_torsion_publ_flag
C5 O1 C2 C6 146.63(11) . . . . ?
C5 O1 C2 C7 -94.23(12) . . . . ?
C5 O1 C2 C3 24.64(12) . . . . ?
O1 C2 C3 N4 -26.64(11) . . . . ?
C6 C2 C3 N4 -142.59(11) . . . . ?
C7 C2 C3 N4 85.55(12) . . . . ?
O1 C2 C3 C9 -144.76(10) . . . . ?
C6 C2 C3 C9 99.28(14) . . . . ?
C7 C2 C3 C9 -32.57(15) . . . . ?
O1 C2 C3 C8 85.99(12) . . . . ?
C6 C2 C3 C8 -29.97(16) . . . . ?
C7 C2 C3 C8 -161.83(11) . . . . ?
C9 C3 N4 C5 142.67(11) . . . . ?
C8 C3 N4 C5 -95.80(12) . . . . ?
C2 C3 N4 C5 22.69(13) . . . . ?
C3 N4 C5 O1 -8.22(15) . . . . ?
C3 N4 C5 C10 170.95(12) . . . . ?
C2 O1 C5 N4 -11.39(14) . . . . ?
C2 O1 C5 C10 169.36(11) . . . . ?
N4 C5 C10 C15 7.5(2) . . . . ?
O1 C5 C10 C15 -173.40(12) . . . . ?
N4 C5 C10 C11 -172.31(13) . . . . ?
O1 C5 C10 C11 6.83(18) . . . . ?
C15 C10 C11 C12 0.2(2) . . . . ?
C5 C10 C11 C12 179.94(12) . . . . ?
C10 C11 C12 C13 0.6(2) . . . . ?
C11 C12 C13 C14 -0.9(2) . . . . ?
C11 C12 C13 C16 -179.87(13) . . . . ?
C12 C13 C14 C15 0.4(2) . . . . ?
C16 C13 C14 C15 179.31(13) . . . . ?
C13 C14 C15 C10 0.4(2) . . . . ?
C11 C10 C15 C14 -0.7(2) . . . . ?
C5 C10 C15 C14 179.53(12) . . . . ?
C14 C13 C16 F17 140.95(14) . . . . ?
C12 C13 C16 F17 -40.09(17) . . . . ?
C14 C13 C16 F19 20.83(18) . . . . ?
C12 C13 C16 F19 -160.21(12) . . . . ?
C14 C13 C16 F18 -98.38(15) . . . . ?
C12 C13 C16 F18 80.58(16) . . . . ?
